data_2102747
loop_
_publ_author_name
'Redhammer, G\"unther J.'

_publ_section_title
;
 Temperature-dependent crystal structure refinement and ^57^Fe
 M\"ossbauer spectroscopy of Cu~2~Fe~2~Ge~4~O~13~
;
_journal_coeditor_code WS5044
_journal_issue 1
_journal_name_full 'Acta Crystallographica Section B'
_journal_page_first 4
_journal_page_last 16
_journal_paper_doi 10.1107/S0108768106051652
_journal_volume 63
_journal_year 2007
_chemical_formula_moiety 'Cu2 Fe2 Ge4 O13'
_chemical_formula_sum 'Cu2 Fe2 Ge4 O13'
_chemical_formula_weight 737.14
_space_group_crystal_system monoclinic
_space_group_IT_number 11
_space_group_name_Hall '-P 2yb'
_symmetry_space_group_name_Hall '-P 2yb'
_symmetry_space_group_name_H-M 'P 1 21/m 1'
_audit_creation_method 'WinGX routine CIF_UPDATE'
_cell_angle_alpha 90
_cell_angle_beta 96.18(2)
_cell_angle_gamma 90
_cell_formula_units_Z 2
_cell_length_a 12.0883(8)
_cell_length_b 8.5076(7)
_cell_length_c 4.8727(5)
_cell_measurement_reflns_used 4906
_cell_measurement_temperature 362(2)
_cell_measurement_theta_max 27.97
_cell_measurement_theta_min 2.94
_cell_volume 498.21(8)
_computing_cell_refinement 'STOE X-Area (Stoe & Cie, 2002)'
_computing_data_collection 'STOE X-Area (Stoe & Cie, 2002)'
_computing_data_reduction 'Stoe X-Area (Stoe & Cie, 2002)'
_computing_molecular_graphics 'Diamond 3.0 Bradenburg & Berndt 1999)'
_computing_publication_material 'Wingx 1.70.00 (Farrugia, 1999)'
_computing_structure_refinement 'SHELXL-97 (Sheldrick, 1997)'
_computing_structure_solution 'SHELXS-97 (Sheldrick, 1997)'
_diffrn_measured_fraction_theta_full 0.909
_diffrn_measured_fraction_theta_max 0.909
_diffrn_measurement_device one-circle-diffractometer
_diffrn_measurement_device_type 'STOE IPDS-I'
_diffrn_measurement_method 'rotation method, \f'
_diffrn_radiation_type MoK\a
_diffrn_radiation_wavelength 0.71073
_diffrn_reflns_av_R_equivalents 0.0485
_diffrn_reflns_limit_h_max 15
_diffrn_reflns_limit_h_min -15
_diffrn_reflns_limit_k_max 11
_diffrn_reflns_limit_k_min -11
_diffrn_reflns_limit_l_max 5
_diffrn_reflns_limit_l_min -5
_diffrn_reflns_number 4515
_diffrn_reflns_theta_full 27.97
_diffrn_reflns_theta_max 27.97
_diffrn_reflns_theta_min 2.93
_diffrn_standards_decay_% 0
_diffrn_standards_interval_count 0
_diffrn_standards_interval_time 0
_diffrn_standards_number 0
_exptl_absorpt_coefficient_mu 18.981
_exptl_absorpt_correction_T_max 0.25
_exptl_absorpt_correction_T_min 0.12
_exptl_absorpt_correction_type numerical
_exptl_absorpt_process_details 'via equivalents using Stoe X-SHAPE and X-RED (Stoe & Cie 1996)'
_exptl_crystal_colour 'pale green'
_exptl_crystal_density_diffrn 4.915
_exptl_crystal_density_method 'not measured'
_exptl_crystal_description prismatic
_exptl_crystal_F_000 684
_exptl_crystal_size_max 0.12
_exptl_crystal_size_mid 0.11
_exptl_crystal_size_min 0.08
_refine_diff_density_max 1.16
_refine_diff_density_min -0.851
_refine_ls_extinction_coef 0.0242(8)
_refine_ls_extinction_expression Fc^*^=kFc[1+0.001xFc^2^\l^3^/sin(2\q)]^-1/4^
_refine_ls_extinction_method SHELXL
_refine_ls_goodness_of_fit_ref 0.974
_refine_ls_hydrogen_treatment noref
_refine_ls_matrix_type full
_refine_ls_number_parameters 110
_refine_ls_number_reflns 1164
_refine_ls_number_restraints 4
_refine_ls_restrained_S_all 0.973
_refine_ls_R_factor_gt 0.0269
_refine_ls_shift/su_max 0
_refine_ls_structure_factor_coef Fsqd
_refine_ls_weighting_details 'calc w=1/[\s^2^(Fo^2^)+(0.0286P)^2^+0.0000P] where P=(Fo^2^+2Fc^2^)/3'
_refine_ls_weighting_scheme calc
_refine_ls_wR_factor_ref 0.0533
_reflns_number_gt 956
_reflns_number_total 1164
_reflns_threshold_expression >2sigma(I)
_cod_data_source_file ws5044.cif
_cod_data_source_block cf9_100
_cod_original_sg_symbol_H-M 'P 21/m'
_cod_database_code 2102747

loop_
_symmetry_equiv_pos_as_xyz
'x, y, z'
'-x, y+1/2, -z'
'-x, -y, -z'
'x, -y-1/2, z'

loop_
_atom_site_type_symbol
_atom_site_label
_atom_site_fract_x
_atom_site_fract_y
_atom_site_fract_z
_atom_site_U_iso_or_equiv
_atom_site_adp_type
_atom_site_calc_flag
_atom_site_refinement_flags
_atom_site_occupancy
Ge Ge1 0.23996(4) 0.25 0.49306(14) 0.00631(16) Uani d S 1
Ge Ge2 0.74735(4) 0.25 0.33719(14) 0.00635(16) Uani d SD 1
Ge Ge3 -0.00508(4) 0.25 0.40499(14) 0.00770(16) Uani d S 1
Ge Ge4 0.51235(5) 0.25 0.60638(14) 0.00577(16) Uani d SD 1
Fe Fe1 0.37590(4) 0.06137(7) 1.04840(14) 0.00651(16) Uani d D 1
Cu Cu1 0.12549(4) -0.00345(7) 1.04351(13) 0.01229(15) Uani d D 1
O O1 0.3322(3) 0.25 0.7944(10) 0.0085(9) Uani d S 1
O O2 0.6532(3) 0.25 0.5707(11) 0.0151(10) Uani d S 1
O O3 0.1133(3) 0.25 0.6449(11) 0.0105(9) Uani d S 1
O O4 0.2480(2) 0.0839(4) 0.2852(7) 0.0100(6) Uani d . 1
O O5 0.8719(3) 0.25 0.5667(11) 0.0116(9) Uani d S 1
O O6 0.5036(2) 0.0750(3) 0.7913(6) 0.0095(6) Uani d D 1
O O7 0.74264(10) 0.0804(3) 0.1343(5) 0.0107(7) Uani d D 1
O O8 0.4360(3) 0.25 0.2819(10) 0.0082(9) Uani d S 1
O O9 -0.0029(2) 0.0831(4) 0.2011(8) 0.0176(8) Uani d . 1

loop_
_atom_site_aniso_label
_atom_site_aniso_U_11
_atom_site_aniso_U_22
_atom_site_aniso_U_33
_atom_site_aniso_U_12
_atom_site_aniso_U_13
_atom_site_aniso_U_23
Ge1 0.0026(3) 0.0064(3) 0.0098(4) 0 0.0003(2) 0
Ge2 0.0020(3) 0.0057(3) 0.0115(4) 0 0.0010(2) 0
Ge3 0.0016(3) 0.0104(3) 0.0111(4) 0 0.0008(2) 0
Ge4 0.0036(2) 0.0051(3) 0.0085(4) 0 0.0001(2) 0
Fe1 0.0027(2) 0.0059(3) 0.0111(4) 0.00030(19) 0.0013(2) -0.0001(2)
Cu1 0.0029(2) 0.0156(3) 0.0185(4) -0.00133(18) 0.00161(17) -0.0074(2)
O1 0.0031(16) 0.0057(19) 0.017(3) 0 0.0008(15) 0
O2 0.0066(19) 0.026(3) 0.013(3) 0 0.0034(16) 0
O3 0.0023(16) 0.018(2) 0.011(3) 0 0.0014(15) 0
O4 0.0055(12) 0.0103(15) 0.014(2) -0.0013(10) 0.0013(10) -0.0030(12)
O5 0.0036(16) 0.018(2) 0.013(3) 0 0.0026(16) 0
O6 0.0048(12) 0.0075(14) 0.017(2) 0.0049(10) 0.0030(11) 0.0048(13)
O7 0.0070(13) 0.0077(14) 0.017(2) 0.0000(10) 0.0016(11) -0.0054(12)
O8 0.0067(18) 0.0081(19) 0.010(3) 0 0.0001(15) 0
O9 0.0049(13) 0.0228(18) 0.025(2) 0.0021(12) 0.0012(12) -0.0134(16)

loop_
_atom_type_symbol
_atom_type_description
_atom_type_scat_dispersion_real
_atom_type_scat_dispersion_imag
_atom_type_scat_source
Cu Cu 0.3201 1.2651 'International Tables Vol C Tables 4.2.6.8 and 6.1.1.4'
Fe Fe 0.3463 0.8444 'International Tables Vol C Tables 4.2.6.8 and 6.1.1.4'
Ge Ge 0.1547 1.8001 'International Tables Vol C Tables 4.2.6.8 and 6.1.1.4'
O O 0.0106 0.006 'International Tables Vol C Tables 4.2.6.8 and 6.1.1.4'

loop_
_geom_angle_atom_site_label_1
_geom_angle_atom_site_label_2
_geom_angle_atom_site_label_3
_geom_angle_site_symmetry_1
_geom_angle_site_symmetry_3
_geom_angle
O1 Ge1 O4 . . 114.65(12)
O1 Ge1 O4 . 4_565 114.65(12)
O4 Ge1 O4 . 4_565 107.9(2)
O1 Ge1 O3 . . 98.7(2)
O4 Ge1 O3 . . 110.29(12)
O4 Ge1 O3 4_565 . 110.29(12)
O2 Ge2 O7 . . 113.38(10)
O2 Ge2 O7 . 4_565 113.38(9)
O7 Ge2 O7 . 4_565 111.4(2)
O2 Ge2 O5 . . 99.4(2)
O7 Ge2 O5 . . 109.29(11)
O7 Ge2 O5 4_565 . 109.29(11)
O9 Ge3 O9 . 4_565 109.9(3)
O9 Ge3 O3 . . 108.76(13)
O9 Ge3 O3 4_565 . 108.76(13)
O9 Ge3 O5 . 1_455 108.82(13)
O9 Ge3 O5 4_565 1_455 108.82(13)
O3 Ge3 O5 . 1_455 111.8(2)
O2 Ge4 O8 . . 109.8(2)
O2 Ge4 O6 . 4_565 99.58(13)
O8 Ge4 O6 . 4_565 114.31(12)
O2 Ge4 O6 . . 99.58(13)
O8 Ge4 O6 . . 114.31(12)
O6 Ge4 O6 4_565 . 116.7(2)
O6 Fe1 O7 3_657 3_656 106.62(11)
O6 Fe1 O4 3_657 1_556 114.04(13)
O7 Fe1 O4 3_656 1_556 76.02(10)
O6 Fe1 O8 3_657 1_556 92.19(13)
O7 Fe1 O8 3_656 1_556 155.30(12)
O4 Fe1 O8 1_556 1_556 81.80(15)
O6 Fe1 O1 3_657 . 146.38(13)
O7 Fe1 O1 3_656 . 94.43(13)
O4 Fe1 O1 1_556 . 96.09(15)
O8 Fe1 O1 1_556 . 77.10(14)
O6 Fe1 O6 3_657 . 72.94(10)
O7 Fe1 O6 3_656 . 107.76(10)
O4 Fe1 O6 1_556 . 171.19(11)
O8 Fe1 O6 1_556 . 92.79(15)
O1 Fe1 O6 . . 75.83(13)
O9 Cu1 O4 3_556 1_556 178.09(16)
O9 Cu1 O9 3_556 1_556 77.53(16)
O4 Cu1 O9 1_556 1_556 101.82(13)
O9 Cu1 O7 3_556 3_656 102.27(11)
O4 Cu1 O7 1_556 3_656 78.26(10)
O9 Cu1 O7 1_556 3_656 176.34(16)

loop_
_geom_bond_atom_site_label_1
_geom_bond_atom_site_label_2
_geom_bond_site_symmetry_2
_geom_bond_distance
Ge1 O1 . 1.746(5)
Ge1 O4 . 1.748(3)
Ge1 O4 4_565 1.748(3)
Ge1 O3 . 1.771(4)
Ge2 O2 . 1.694(5)
Ge2 O7 . 1.747(4)
Ge2 O7 4_565 1.747(4)
Ge2 O5 . 1.776(4)
Ge3 O9 . 1.735(3)
Ge3 O9 4_565 1.735(3)
Ge3 O3 . 1.747(4)
Ge3 O5 1_455 1.756(5)
Ge4 O2 . 1.729(4)
Ge4 O8 . 1.743(5)
Ge4 O6 4_565 1.750(4)
Ge4 O6 . 1.750(4)
Fe1 O6 3_657 1.958(2)
Fe1 O7 3_656 2.007(3)
Fe1 O4 1_556 2.035(3)
Fe1 O8 1_556 2.054(3)
Fe1 O1 . 2.060(3)
Fe1 O6 . 2.093(3)
Cu1 O9 3_556 1.922(3)
Cu1 O4 1_556 1.939(3)
Cu1 O9 1_556 1.949(3)
Cu1 O7 3_656 2.004(3)
